data_4501769
loop_
_publ_author_name
'Lee, Tu'
'Peng, Jen Fan'

_publ_section_title
;
 Photoluminescence and Crystal Structures of Chiro-Optical
 1,1&#x2032;-Bi-2-naphthol Crystals and Their Inclusion Compounds with
 Dimethyl Sulfoxide
;
_journal_issue 8
_journal_name_full 'Crystal Growth &amp; Design'
_journal_page_first 3547
_journal_paper_doi 10.1021/cg1004648
_journal_volume 10
_journal_year 2010
_chemical_formula_sum 'C20 H14 O2'
_chemical_formula_weight 286.310
_space_group_IT_number 144
_symmetry_Int_Tables_number 144
_symmetry_space_group_name_Hall 'P 31'
_symmetry_space_group_name_H-M 'P 31'
_audit_creation_date 2010-03-29
_audit_creation_method SHELXL-97
_audit_update_record 2010-03-29
_cell_angle_alpha 90.000
_cell_angle_beta 90.000
_cell_angle_gamma 120.000
_cell_formula_units_Z 3
_cell_length_a 10.8108(4)
_cell_length_b 10.8108(4)
_cell_length_c 10.8845(4)
_cell_volume 1101.68(7)
_refine_ls_R_factor_all 0.046
_cod_data_source_file cg1004648_si_003.cif
_cod_data_source_block 08oc56_p31
_cod_original_cell_volume 1101.7(1)
_cod_original_sg_symbol_Hall P_31
_cod_database_code 4501769

loop_
_symmetry_equiv_pos_site_id
_symmetry_equiv_pos_as_xyz
1 x,y,z
2 -y,x-y,0.333+z
3 -x+y,-x,0.667+z

loop_
_atom_site_aniso_label
_atom_site_aniso_U_11
_atom_site_aniso_U_22
_atom_site_aniso_U_33
_atom_site_aniso_U_12
_atom_site_aniso_U_13
_atom_site_aniso_U_23
C1 0.0460(8) 0.0622(10) 0.0497(9) 0.0303(8) 0.0009(7) 0.0035(7)
C2 0.0482(10) 0.1013(16) 0.0692(12) 0.0474(11) 0.0028(9) -0.0057(11)
C3 0.0775(13) 0.1006(16) 0.0677(12) 0.0732(13) -0.0133(10) -0.0176(11)
C4 0.0750(12) 0.0658(11) 0.0479(9) 0.0537(10) -0.0134(8) -0.0126(7)
C5 0.1182(18) 0.0738(13) 0.0582(11) 0.0780(14) -0.0213(12) -0.0156(10)
C6 0.128(2) 0.0545(11) 0.0639(12) 0.0585(13) 0.0014(12) 0.0043(9)
C7 0.0906(15) 0.0497(10) 0.0643(12) 0.0341(10) 0.0116(10) 0.0080(9)
C8 0.0643(10) 0.0450(9) 0.0559(10) 0.0317(8) 0.0072(8) 0.0058(7)
C9 0.0581(9) 0.0490(8) 0.0419(8) 0.0369(7) -0.0057(7) -0.0053(6)
C10 0.0443(8) 0.0456(8) 0.0428(8) 0.0280(7) 0.0002(6) 0.0003(6)
C11 0.0409(7) 0.0340(7) 0.0469(8) 0.0206(6) 0.0052(6) 0.0048(6)
C12 0.0521(9) 0.0416(8) 0.0509(9) 0.0259(7) -0.0018(7) -0.0004(7)
C13 0.0741(12) 0.0522(10) 0.0624(11) 0.0416(9) -0.0035(9) -0.0120(8)
C14 0.0630(11) 0.0488(9) 0.0715(12) 0.0402(9) 0.0030(9) -0.0009(8)
C15 0.0429(8) 0.0375(7) 0.0573(9) 0.0224(6) 0.0042(6) 0.0059(7)
C16 0.0456(9) 0.0543(10) 0.0730(12) 0.0304(8) 0.0014(8) 0.0105(9)
C17 0.0463(9) 0.0673(11) 0.0637(11) 0.0264(9) -0.0078(8) 0.0034(9)
C18 0.0490(9) 0.0512(9) 0.0557(10) 0.0190(8) -0.0017(8) -0.0021(8)
C19 0.0430(8) 0.0391(7) 0.0537(9) 0.0204(7) 0.0044(7) 0.0012(7)
C20 0.0350(7) 0.0317(6) 0.0488(8) 0.0169(5) 0.0064(6) 0.0061(6)
O1 0.0451(6) 0.0709(8) 0.0780(9) 0.0219(6) 0.0100(6) 0.0181(7)
O2 0.0763(9) 0.0654(8) 0.0619(8) 0.0445(7) -0.0188(6) -0.0148(6)

loop_
_atom_site_label
_atom_site_type_symbol
_atom_site_fract_x
_atom_site_fract_y
_atom_site_fract_z
_atom_site_occupancy
_atom_site_symmetry_multiplicity
_atom_site_Wyckoff_symbol
_atom_site_calc_flag
_atom_site_thermal_displace_type
_atom_site_U_iso_or_equiv
C1 C 0.8903(2) 0.9330(2) 0.1188(2) 1.000 3 a d Uani 0.0512(4)
C2 C 0.9747(2) 0.8661(3) 0.1139(2) 1.000 3 a d Uani 0.0684(5)
H2 H 1.0683 0.9168 0.0856 1.000 3 a calc Uiso 0.08200
C3 C 0.9192(2) 0.7291(3) 0.1503(2) 1.000 3 a d Uani 0.0692(6)
H3 H 0.9765 0.6875 0.1480 1.000 3 a calc Uiso 0.08300
C4 C 0.7773(2) 0.6473(2) 0.1917(2) 1.000 3 a d Uani 0.0547(4)
C5 C 0.7178(3) 0.5049(2) 0.2368(2) 1.000 3 a d Uani 0.0700(6)
H5 H 0.7739 0.4621 0.2386 1.000 3 a calc Uiso 0.08400
C6 C 0.5810(3) 0.4308(2) 0.2769(2) 1.000 3 a d Uani 0.0764(6)
H6 H 0.5449 0.3387 0.3076 1.000 3 a calc Uiso 0.09200
C7 C 0.4942(3) 0.4919(2) 0.2725(2) 1.000 3 a d Uani 0.0686(5)
H7 H 0.3992 0.4390 0.2970 1.000 3 a calc Uiso 0.08200
C8 C 0.5477(2) 0.6291(2) 0.2325(2) 1.000 3 a d Uani 0.0531(4)
H8 H 0.4887 0.6688 0.2317 1.000 3 a calc Uiso 0.06400
C9 C 0.6906(2) 0.7122(2) 0.1923(2) 1.000 3 a d Uani 0.0452(3)
C10 C 0.7492(2) 0.8571(2) 0.1550(1) 1.000 3 a d Uani 0.0418(3)
C11 C 0.6630(2) 0.9297(1) 0.1631(1) 1.000 3 a d Uani 0.0398(3)
C12 C 0.6827(2) 1.0180(2) 0.2621(2) 1.000 3 a d Uani 0.0471(3)
C13 C 0.6048(2) 1.0905(2) 0.2721(2) 1.000 3 a d Uani 0.0584(5)
H13 H 0.6207 1.1510 0.3383 1.000 3 a calc Uiso 0.07000
C14 C 0.5073(2) 1.0724(2) 0.1858(2) 1.000 3 a d Uani 0.0557(4)
H14 H 0.4574 1.1214 0.1935 1.000 3 a calc Uiso 0.06700
C15 C 0.4794(2) 0.9809(2) 0.0844(2) 1.000 3 a d Uani 0.0449(3)
C16 C 0.3755(2) 0.9586(2) -0.0054(2) 1.000 3 a d Uani 0.0552(4)
H16 H 0.3251 1.0073 0.0009 1.000 3 a calc Uiso 0.06600
C17 C 0.3482(2) 0.8674(2) -0.1006(2) 1.000 3 a d Uani 0.0600(5)
H17 H 0.2792 0.8534 -0.1585 1.000 3 a calc Uiso 0.07200
C18 C 0.4241(2) 0.7942(2) -0.1116(2) 1.000 3 a d Uani 0.0546(4)
H18 H 0.4050 0.7318 -0.1769 1.000 3 a calc Uiso 0.06600
C19 C 0.5259(2) 0.8134(2) -0.0273(2) 1.000 3 a d Uani 0.0453(3)
H19 H 0.5750 0.7637 -0.0361 1.000 3 a calc Uiso 0.05400
C20 C 0.5579(2) 0.9077(1) 0.0731(1) 1.000 3 a d Uani 0.0384(3)
O1 O 0.9567(1) 1.0747(2) 0.0872(1) 1.000 3 a d Uani 0.0678(4)
H1 H 0.8966 1.0990 0.0779 1.000 3 a calc Uiso 0.10200
O2 O 0.7771(2) 1.0409(1) 0.3549(1) 1.000 3 a d Uani 0.0639(3)
H2A H 0.8047 0.9829 0.3497 1.000 3 a calc Uiso 0.09600

loop_
_atom_type_symbol
_atom_type_radius_bond
C 1.200
H 1.200
O 1.200

loop_
_geom_angle_atom_site_label_1
_geom_angle_atom_site_label_2
_geom_angle_atom_site_label_3
_geom_angle
_geom_angle_publ_flag
O1 C1 C10 122.79(14) no
O1 C1 C2 116.64(16) no
C10 C1 C2 120.57(17) no
C3 C2 C1 120.12(17) no
C3 C2 H2 119.90 no
C1 C2 H2 119.90 no
C2 C3 C4 121.96(16) no
C2 C3 H3 119.00 no
C4 C3 H3 119.00 no
C3 C4 C9 118.10(17) no
C3 C4 C5 123.37(17) no
C9 C4 C5 118.49(19) no
C6 C5 C4 121.34(17) no
C6 C5 H5 119.30 no
C4 C5 H5 119.30 no
C5 C6 C7 120.20(19) no
C5 C6 H6 119.90 no
C7 C6 H6 119.90 no
C8 C7 C6 120.4(2) no
C8 C7 H7 119.80 no
C6 C7 H7 119.80 no
C7 C8 C9 121.59(17) no
C7 C8 H8 119.20 no
C9 C8 H8 119.20 no
C8 C9 C10 122.10(13) no
C8 C9 C4 117.88(15) no
C10 C9 C4 120.01(16) no
C1 C10 C9 119.15(13) no
C1 C10 C11 119.99(14) no
C9 C10 C11 120.72(13) no
C12 C11 C20 119.03(13) no
C12 C11 C10 119.20(14) no
C20 C11 C10 121.75(13) no
O2 C12 C11 122.93(14) no
O2 C12 C13 116.18(15) no
C11 C12 C13 120.89(15) no
C14 C13 C12 120.35(16) no
C14 C13 H13 119.80 no
C12 C13 H13 119.80 no
C13 C14 C15 121.53(14) no
C13 C14 H14 119.20 no
C15 C14 H14 119.20 no
C14 C15 C16 122.19(15) no
C14 C15 C20 118.62(14) no
C16 C15 C20 119.20(15) no
C17 C16 C15 121.07(16) no
C17 C16 H16 119.50 no
C15 C16 H16 119.50 no
C16 C17 C18 119.98(17) no
C16 C17 H17 120.00 no
C18 C17 H17 120.00 no
C19 C18 C17 120.76(17) no
C19 C18 H18 119.60 no
C17 C18 H18 119.60 no
C18 C19 C20 121.12(15) no
C18 C19 H19 119.40 no
C20 C19 H19 119.40 no
C19 C20 C15 117.87(14) no
C19 C20 C11 122.59(13) no
C15 C20 C11 119.53(13) no
C1 O1 H1 109.50 no
C12 O2 H2A 109.50 no

loop_
_geom_bond_atom_site_label_1
_geom_bond_atom_site_label_2
_geom_bond_distance
_geom_bond_publ_flag
C1 O1 1.371(2) no
C1 C10 1.380(2) no
C1 C2 1.420(3) no
C2 C3 1.350(3) no
C2 H2 0.9300 no
C3 C4 1.408(3) no
C3 H3 0.9300 no
C4 C9 1.425(2) no
C4 C5 1.426(3) no
C5 C6 1.355(3) no
C5 H5 0.9300 no
C6 C7 1.392(3) no
C6 H6 0.9300 no
C7 C8 1.366(3) no
C7 H7 0.9300 no
C8 C9 1.413(2) no
C8 H8 0.9300 no
C9 C10 1.424(2) no
C10 C11 1.4915(19) no
C11 C12 1.383(2) no
C11 C20 1.428(2) no
C12 O2 1.368(2) no
C12 C13 1.413(2) no
C13 C14 1.350(3) no
C13 H13 0.9300 no
C14 C15 1.411(2) no
C14 H14 0.9300 no
C15 C16 1.416(2) no
C15 C20 1.4260(19) no
C16 C17 1.357(3) no
C16 H16 0.9300 no
C17 C18 1.401(3) no
C17 H17 0.9300 no
C18 C19 1.366(2) no
C18 H18 0.9300 no
C19 C20 1.414(2) no
C19 H19 0.9300 no
O1 H1 0.8200 no
O2 H2A 0.8200 no

loop_
_geom_torsion_atom_site_label_1
_geom_torsion_atom_site_label_2
_geom_torsion_atom_site_label_3
_geom_torsion_atom_site_label_4
_geom_torsion
_geom_torsion_publ_flag
O1 C1 C2 C3 176.27(18) no
C10 C1 C2 C3 -3.1(3) no
C1 C2 C3 C4 1.2(3) no
C2 C3 C4 C9 1.2(3) no
C2 C3 C4 C5 -176.62(18) no
C3 C4 C5 C6 179.26(19) no
C9 C4 C5 C6 1.4(3) no
C4 C5 C6 C7 1.4(3) no
C5 C6 C7 C8 -2.7(3) no
C6 C7 C8 C9 1.2(3) no
C7 C8 C9 C10 -177.46(17) no
C7 C8 C9 C4 1.5(3) no
C3 C4 C9 C8 179.24(17) no
C5 C4 C9 C8 -2.8(2) no
C3 C4 C9 C10 -1.7(2) no
C5 C4 C9 C10 176.19(15) no
O1 C1 C10 C9 -176.82(16) no
C2 C1 C10 C9 2.5(3) no
O1 C1 C10 C11 -1.1(3) no
C2 C1 C10 C11 178.29(16) no
C8 C9 C10 C1 178.86(16) no
C4 C9 C10 C1 -0.1(2) no
C8 C9 C10 C11 3.1(2) no
C4 C9 C10 C11 -175.84(15) no
C1 C10 C11 C12 -76.7(2) no
C9 C10 C11 C12 99.01(18) no
C1 C10 C11 C20 105.06(18) no
C9 C10 C11 C20 -79.26(19) no
C20 C11 C12 O2 177.51(14) no
C10 C11 C12 O2 -0.8(2) no
C20 C11 C12 C13 -2.7(2) no
C10 C11 C12 C13 178.95(15) no
O2 C12 C13 C14 -178.85(17) no
C11 C12 C13 C14 1.4(3) no
C12 C13 C14 C15 0.4(3) no
C13 C14 C15 C16 178.69(17) no
C13 C14 C15 C20 -0.7(3) no
C14 C15 C16 C17 -178.38(17) no
C20 C15 C16 C17 1.0(2) no
C15 C16 C17 C18 -0.4(3) no
C16 C17 C18 C19 0.0(3) no
C17 C18 C19 C20 -0.1(3) no
C18 C19 C20 C15 0.7(2) no
C18 C19 C20 C11 179.66(15) no
C14 C15 C20 C19 178.31(15) no
C16 C15 C20 C19 -1.1(2) no
C14 C15 C20 C11 -0.7(2) no
C16 C15 C20 C11 179.90(14) no
C12 C11 C20 C19 -176.58(14) no
C10 C11 C20 C19 1.7(2) no
C12 C11 C20 C15 2.4(2) no
C10 C11 C20 C15 -179.34(13) no
C1 C9 C10 C11 -175.7(3) no
C1 C10 C11 C9 -175.67(31) no
C1 C10 C9 C8 178.86(20) no

loop_
_cod_related_entry_id
_cod_related_entry_database
_cod_related_entry_code
1 ChemSpider 11269
